data_4333020
loop_
_publ_author_name
'Esteruelas, Miguel A.'
'Garc\'ia-Yebra, Cristina'
'Oliv\'an, Montserrat'
'O\~nate, Enrique'

_publ_section_title
;
 Preparation and Characterization of Novel Os&#x2212;Diolefin
 Dimers:&#x00A0; New Entry to Os&#x2212;Cyclooctadiene Complexes
;
_journal_issue 25
_journal_name_full 'Inorganic Chemistry'
_journal_page_first 10162
_journal_page_last 10171
_journal_paper_doi 10.1021/ic0612799
_journal_volume 45
_journal_year 2006
_chemical_formula_sum 'C37 H66 Cl3 N Os2'
_chemical_formula_weight 1011.66
_chemical_name_systematic
; 
 ? 
;
_space_group_IT_number 33
_symmetry_cell_setting orthorhombic
_symmetry_space_group_name_Hall 'P 2c -2n'
_symmetry_space_group_name_H-M 'P n a 21'
_atom_sites_solution_hydrogens geom
_atom_sites_solution_primary direct
_atom_sites_solution_secondary difmap
_audit_creation_method SHELXL-97
_cell_angle_alpha 90.00
_cell_angle_beta 90.00
_cell_angle_gamma 90.00
_cell_formula_units_Z 4
_cell_length_a 17.941(3)
_cell_length_b 12.671(2)
_cell_length_c 16.640(3)
_cell_measurement_reflns_used 944
_cell_measurement_temperature 100(2)
_cell_measurement_theta_max 25
_cell_measurement_theta_min 3
_cell_volume 3782.8(11)
_computing_cell_refinement 'SAINT+ v. 6.1 (Bruker AXS, 2000)'
_computing_data_collection 'SMART v. 5.625 (Bruker AXS, 2000)'
_computing_data_reduction 'SAINT+ v. 6.1 (Bruker AXS, 2000)'
_computing_molecular_graphics 'XP, SHELXTL v. 6.1 (Bruker, 2000)'
_computing_publication_material 'XCIF, SHELXTL v. 6.1 (Bruker, 2000)'
_computing_structure_refinement 'SHELXL-97 (Sheldrick, 1997)'
_computing_structure_solution 'SHELXS-97 (Sheldrick, 1990)'
_diffrn_ambient_temperature 100(2)
_diffrn_detector_area_resol_mean 8.26
_diffrn_measured_fraction_theta_full 1.000
_diffrn_measured_fraction_theta_max 0.955
_diffrn_measurement_device_type 'Bruker SMART APEX CCD system'
_diffrn_measurement_method '\w rotations with narrow frames'
_diffrn_radiation_monochromator graphite
_diffrn_radiation_source 'fine-focus sealed tube'
_diffrn_radiation_type MoK\a
_diffrn_radiation_wavelength 0.71073
_diffrn_reflns_av_R_equivalents 0.0584
_diffrn_reflns_av_sigmaI/netI 0.0805
_diffrn_reflns_limit_h_max 24
_diffrn_reflns_limit_h_min -23
_diffrn_reflns_limit_k_max 16
_diffrn_reflns_limit_k_min -15
_diffrn_reflns_limit_l_max 22
_diffrn_reflns_limit_l_min -21
_diffrn_reflns_number 32331
_diffrn_reflns_theta_full 27.50
_diffrn_reflns_theta_max 28.81
_diffrn_reflns_theta_min 1.97
_diffrn_standards_decay_% 'no decay'
_exptl_absorpt_coefficient_mu 6.950
_exptl_absorpt_correction_T_max 0.627
_exptl_absorpt_correction_T_min 0.391
_exptl_absorpt_correction_type multi-scan
_exptl_absorpt_process_details
;
Absorption correction performed with SADABS program. This is based on the
method of Blessing: Blessing, R. H., Acta Crystallogr., Sect. A 1995, 51, 33.

SADABS: Area-Detector Absorption Correction. Bruker-AXS 
within SAINT+ package, v. 6.1 (2000).
;
_exptl_crystal_colour orange
_exptl_crystal_density_diffrn 1.776
_exptl_crystal_density_method 'not measured'
_exptl_crystal_description prism
_exptl_crystal_F_000 1992
_exptl_crystal_size_max 0.18
_exptl_crystal_size_mid 0.06
_exptl_crystal_size_min 0.04
_refine_diff_density_max 1.905
_refine_diff_density_min -1.292
_refine_diff_density_rms 0.136
_refine_ls_abs_structure_details 'Flack H D (1983), Acta Cryst. A39, 876-881'
_refine_ls_abs_structure_Flack 0.007(6)
_refine_ls_extinction_method none
_refine_ls_goodness_of_fit_ref 0.816
_refine_ls_hydrogen_treatment mixed
_refine_ls_matrix_type full
_refine_ls_number_parameters 437
_refine_ls_number_reflns 9174
_refine_ls_number_restraints 6
_refine_ls_restrained_S_all 0.815
_refine_ls_R_factor_all 0.0471
_refine_ls_R_factor_gt 0.0327
_refine_ls_shift/su_max 0.003
_refine_ls_shift/su_mean 0.000
_refine_ls_structure_factor_coef Fsqd
_refine_ls_weighting_details 'calc w=1/[\s^2^(Fo^2^)+(0.0036P)^2^+0.0000P] where P=(Fo^2^+2Fc^2^)/3'
_refine_ls_weighting_scheme calc
_refine_ls_wR_factor_gt 0.0434
_refine_ls_wR_factor_ref 0.0457
_reflns_number_gt 7420
_reflns_number_total 9174
_reflns_threshold_expression >2sigma(I)
_cod_data_source_file ic0612799sup1.cif
_cod_data_source_block mae185as
_cod_original_cell_volume 3782.7(11)
_cod_original_sg_symbol_H-M Pna2(1)
_cod_database_code 4333020

loop_
_symmetry_equiv_pos_as_xyz
'x, y, z'
'-x, -y, z+1/2'
'x+1/2, -y+1/2, z'
'-x+1/2, y+1/2, z+1/2'

loop_
_atom_site_label
_atom_site_type_symbol
_atom_site_fract_x
_atom_site_fract_y
_atom_site_fract_z
_atom_site_U_iso_or_equiv
_atom_site_adp_type
_atom_site_occupancy
_atom_site_symmetry_multiplicity
_atom_site_calc_flag
_atom_site_refinement_flags
Os1 Os 0.129238(12) 0.663734(17) 0.338015(16) 0.01794(5) Uani 1 1 d .
Os2 Os 0.246525(15) 0.576506(17) 0.242063(18) 0.01825(5) Uani 1 1 d .
H1 H 0.2029 0.6729 0.2628 0.019(16) Uiso 1 1 d R
Cl1 Cl 0.22913(9) 0.54755(13) 0.38587(10) 0.0227(4) Uani 1 1 d .
Cl2 Cl 0.11262(8) 0.53429(12) 0.22942(10) 0.0221(4) Uani 1 1 d .
Cl3 Cl 0.27105(8) 0.38829(11) 0.23368(12) 0.0265(4) Uani 1 1 d .
C1 C 0.0537(4) 0.5824(5) 0.4107(4) 0.0227(15) Uani 1 1 d .
C2 C -0.0205(4) 0.5597(6) 0.4016(5) 0.0316(19) Uani 1 1 d .
H2 H -0.050(3) 0.578(4) 0.360(3) 0.022(19) Uiso 1 1 d .
C3 C -0.0481(5) 0.4912(6) 0.4666(5) 0.040(2) Uani 1 1 d .
H3 H -0.090(4) 0.451(6) 0.460(4) 0.050 Uiso 1 1 d .
C4 C 0.0094(5) 0.4716(6) 0.5170(5) 0.038(2) Uani 1 1 d .
H4 H 0.012(4) 0.426(6) 0.560(4) 0.05(2) Uiso 1 1 d .
C5 C 0.0753(5) 0.5243(8) 0.4861(5) 0.034(2) Uani 1 1 d .
H5A H 0.098(5) 0.557(6) 0.516(5) 0.050 Uiso 1 1 d .
H5B H 0.117(4) 0.495(6) 0.481(4) 0.05(3) Uiso 1 1 d .
C6 C 0.1827(4) 0.8009(5) 0.3865(4) 0.0223(16) Uani 1 1 d D
H6 H 0.2350(16) 0.775(6) 0.387(5) 0.09(3) Uiso 1 1 d D
C7 C 0.1324(4) 0.7579(5) 0.4428(4) 0.0216(15) Uani 1 1 d D
H7 H 0.151(3) 0.706(4) 0.483(3) 0.050 Uiso 1 1 d D
C8 C 0.0583(3) 0.8093(5) 0.4614(4) 0.0284(17) Uani 1 1 d .
H8A H 0.0671 0.8769 0.4898 0.034 Uiso 1 1 calc R
H8B H 0.0294 0.7629 0.4977 0.034 Uiso 1 1 calc R
C9 C 0.0120(4) 0.8308(6) 0.3843(4) 0.0291(17) Uani 1 1 d .
H9A H -0.0416 0.8229 0.3968 0.035 Uiso 1 1 calc R
H9B H 0.0205 0.9044 0.3667 0.035 Uiso 1 1 calc R
C10 C 0.0320(3) 0.7572(5) 0.3169(4) 0.0221(16) Uani 1 1 d D
H10 H -0.009(2) 0.713(4) 0.294(3) 0.027 Uiso 1 1 d D
C11 C 0.0860(4) 0.7803(5) 0.2580(4) 0.0204(16) Uani 1 1 d D
H11 H 0.078(3) 0.742(4) 0.207(2) 0.024 Uiso 1 1 d D
C12 C 0.1316(4) 0.8820(5) 0.2591(4) 0.0284(17) Uani 1 1 d .
H12A H 0.1709 0.8778 0.2174 0.034 Uiso 1 1 calc R
H12B H 0.0987 0.9421 0.2456 0.034 Uiso 1 1 calc R
C13 C 0.1678(3) 0.9020(4) 0.3405(4) 0.0230(13) Uani 1 1 d .
H13A H 0.2155 0.9399 0.3323 0.028 Uiso 1 1 calc R
H13B H 0.1348 0.9480 0.3729 0.028 Uiso 1 1 calc R
C14 C 0.3354(3) 0.6836(5) 0.2686(4) 0.0217(16) Uani 1 1 d .
H14 H 0.339(3) 0.703(5) 0.321(4) 0.050 Uiso 1 1 d .
C15 C 0.3643(3) 0.5860(5) 0.2428(5) 0.0235(13) Uani 1 1 d .
H15 H 0.382(3) 0.549(5) 0.287(3) 0.028 Uiso 1 1 d .
C16 C 0.4006(4) 0.5730(6) 0.1616(4) 0.0301(17) Uani 1 1 d .
H16A H 0.4410 0.5199 0.1656 0.036 Uiso 1 1 calc R
H16B H 0.4233 0.6408 0.1451 0.036 Uiso 1 1 calc R
C17 C 0.3440(4) 0.5375(5) 0.0971(4) 0.0302(18) Uani 1 1 d .
H17A H 0.3569 0.5707 0.0451 0.036 Uiso 1 1 calc R
H17B H 0.3472 0.4600 0.0903 0.036 Uiso 1 1 calc R
C18 C 0.2655(4) 0.5670(6) 0.1195(5) 0.035(2) Uani 1 1 d D
H18 H 0.225(3) 0.525(5) 0.094(3) 0.042 Uiso 1 1 d D
C19 C 0.2443(4) 0.6716(6) 0.1362(4) 0.0234(15) Uani 1 1 d .
H19 H 0.196(4) 0.680(6) 0.126(4) 0.050 Uiso 1 1 d .
C20 C 0.3005(4) 0.7629(6) 0.1349(4) 0.0266(17) Uani 1 1 d .
H20A H 0.2755 0.8279 0.1158 0.032 Uiso 1 1 calc R
H20B H 0.3414 0.7461 0.0970 0.032 Uiso 1 1 calc R
C21 C 0.3331(3) 0.7818(5) 0.2201(4) 0.0245(16) Uani 1 1 d .
H21A H 0.3843 0.8104 0.2150 0.029 Uiso 1 1 calc R
H21B H 0.3024 0.8350 0.2483 0.029 Uiso 1 1 calc R
N1 N 0.0171(3) 0.2444(4) 0.2849(3) 0.0194(13) Uani 1 1 d .
C22 C 0.0409(3) 0.1952(5) 0.2065(3) 0.0193(15) Uani 1 1 d .
H22A H -0.0045 0.1709 0.1780 0.023 Uiso 1 1 calc R
H22B H 0.0711 0.1318 0.2188 0.023 Uiso 1 1 calc R
C23 C 0.0851(4) 0.2640(5) 0.1495(4) 0.0212(16) Uani 1 1 d .
H23A H 0.1263 0.2991 0.1787 0.025 Uiso 1 1 calc R
H23B H 0.0525 0.3193 0.1264 0.025 Uiso 1 1 calc R
C24 C 0.1165(4) 0.1951(5) 0.0826(3) 0.0247(16) Uani 1 1 d .
H24A H 0.1478 0.1390 0.1066 0.030 Uiso 1 1 calc R
H24B H 0.0748 0.1606 0.0538 0.030 Uiso 1 1 calc R
C25 C 0.1625(4) 0.2574(6) 0.0234(4) 0.036(2) Uani 1 1 d .
H25A H 0.1312 0.3110 -0.0024 0.055 Uiso 1 1 calc R
H25B H 0.1826 0.2098 -0.0177 0.055 Uiso 1 1 calc R
H25C H 0.2037 0.2921 0.0517 0.055 Uiso 1 1 calc R
C26 C -0.0269(3) 0.1603(4) 0.3292(4) 0.0196(13) Uani 1 1 d .
H26A H -0.0747 0.1503 0.3006 0.023 Uiso 1 1 calc R
H26B H 0.0010 0.0931 0.3252 0.023 Uiso 1 1 calc R
C27 C -0.0443(3) 0.1793(5) 0.4170(3) 0.0202(15) Uani 1 1 d .
H27A H -0.0662 0.2505 0.4236 0.024 Uiso 1 1 calc R
H27B H 0.0024 0.1764 0.4487 0.024 Uiso 1 1 calc R
C28 C -0.0987(4) 0.0965(5) 0.4479(4) 0.0271(17) Uani 1 1 d .
H28A H -0.1465 0.1038 0.4188 0.032 Uiso 1 1 calc R
H28B H -0.0785 0.0254 0.4362 0.032 Uiso 1 1 calc R
C29 C -0.1128(4) 0.1059(5) 0.5369(4) 0.0362(19) Uani 1 1 d .
H29A H -0.0657 0.0984 0.5660 0.054 Uiso 1 1 calc R
H29B H -0.1474 0.0502 0.5539 0.054 Uiso 1 1 calc R
H29C H -0.1347 0.1751 0.5486 0.054 Uiso 1 1 calc R
C30 C -0.0306(3) 0.3411(5) 0.2702(3) 0.0199(15) Uani 1 1 d .
H30A H -0.0480 0.3676 0.3229 0.024 Uiso 1 1 calc R
H30B H 0.0015 0.3965 0.2464 0.024 Uiso 1 1 calc R
C31 C -0.0974(3) 0.3273(5) 0.2170(4) 0.0237(15) Uani 1 1 d .
H31A H -0.1305 0.2724 0.2396 0.028 Uiso 1 1 calc R
H31B H -0.0812 0.3039 0.1629 0.028 Uiso 1 1 calc R
C32 C -0.1397(3) 0.4316(5) 0.2102(4) 0.0247(16) Uani 1 1 d .
H32A H -0.1493 0.4596 0.2648 0.030 Uiso 1 1 calc R
H32B H -0.1084 0.4836 0.1813 0.030 Uiso 1 1 calc R
C33 C -0.2131(3) 0.4191(5) 0.1663(4) 0.0324(17) Uani 1 1 d .
H33A H -0.2039 0.3898 0.1127 0.049 Uiso 1 1 calc R
H33B H -0.2373 0.4881 0.1612 0.049 Uiso 1 1 calc R
H33C H -0.2455 0.3712 0.1965 0.049 Uiso 1 1 calc R
C34 C 0.0835(3) 0.2811(4) 0.3338(5) 0.0190(13) Uani 1 1 d .
H34A H 0.1070 0.3410 0.3053 0.023 Uiso 1 1 calc R
H34B H 0.0650 0.3079 0.3860 0.023 Uiso 1 1 calc R
C35 C 0.1425(3) 0.1996(4) 0.3501(4) 0.0218(16) Uani 1 1 d .
H35A H 0.1675 0.1802 0.2992 0.026 Uiso 1 1 calc R
H35B H 0.1191 0.1352 0.3725 0.026 Uiso 1 1 calc R
C36 C 0.1997(3) 0.2416(5) 0.4089(4) 0.0250(16) Uani 1 1 d .
H36A H 0.2171 0.3116 0.3903 0.030 Uiso 1 1 calc R
H36B H 0.1757 0.2512 0.4620 0.030 Uiso 1 1 calc R
C37 C 0.2660(3) 0.1697(6) 0.4183(4) 0.0328(18) Uani 1 1 d .
H37A H 0.2493 0.1004 0.4371 0.049 Uiso 1 1 calc R
H37B H 0.3007 0.2001 0.4574 0.049 Uiso 1 1 calc R
H37C H 0.2911 0.1620 0.3663 0.049 Uiso 1 1 calc R

loop_
_atom_site_aniso_label
_atom_site_aniso_U_11
_atom_site_aniso_U_22
_atom_site_aniso_U_33
_atom_site_aniso_U_23
_atom_site_aniso_U_13
_atom_site_aniso_U_12
Os1 0.01777(10) 0.01417(10) 0.02189(11) -0.00128(14) -0.00293(14) 0.00138(11)
Os2 0.01945(11) 0.01375(10) 0.02153(10) 0.00034(15) -0.00145(14) 0.00284(12)
Cl1 0.0252(9) 0.0180(9) 0.0249(9) 0.0011(7) -0.0032(7) 0.0058(7)
Cl2 0.0231(8) 0.0173(8) 0.0258(10) -0.0036(7) -0.0013(8) -0.0023(6)
Cl3 0.0293(9) 0.0161(7) 0.0341(10) -0.0007(9) -0.0001(9) 0.0058(6)
C1 0.027(4) 0.014(3) 0.028(4) -0.006(3) 0.002(3) 0.003(3)
C2 0.033(4) 0.022(4) 0.040(5) -0.006(4) -0.004(4) -0.011(3)
C3 0.041(5) 0.027(5) 0.051(6) -0.013(4) 0.014(4) -0.013(4)
C4 0.060(6) 0.022(4) 0.033(5) 0.001(4) 0.012(4) -0.010(4)
C5 0.032(5) 0.042(6) 0.030(5) 0.006(4) -0.004(4) -0.006(4)
C6 0.021(4) 0.016(4) 0.030(4) -0.002(3) -0.012(3) 0.003(3)
C7 0.016(3) 0.022(4) 0.026(4) -0.003(3) 0.000(3) 0.003(3)
C8 0.026(4) 0.022(4) 0.037(4) -0.009(3) -0.004(3) 0.000(3)
C9 0.021(4) 0.025(4) 0.042(4) 0.002(4) 0.001(3) 0.006(3)
C10 0.019(3) 0.016(4) 0.031(4) -0.006(3) -0.008(3) 0.009(3)
C11 0.022(3) 0.014(3) 0.026(5) 0.002(3) -0.012(3) 0.003(3)
C12 0.030(4) 0.015(3) 0.040(5) 0.001(3) -0.003(4) 0.009(3)
C13 0.025(3) 0.013(3) 0.030(3) -0.001(4) 0.005(4) -0.001(2)
C14 0.018(3) 0.018(4) 0.029(4) 0.006(3) -0.004(3) -0.003(3)
C15 0.019(3) 0.023(3) 0.029(3) 0.007(3) -0.001(4) 0.004(3)
C16 0.025(4) 0.024(4) 0.041(5) 0.004(4) 0.001(3) 0.011(3)
C17 0.035(4) 0.026(4) 0.030(4) 0.001(3) 0.003(3) 0.002(3)
C18 0.018(4) 0.016(4) 0.072(6) 0.006(4) -0.011(4) 0.005(3)
C19 0.022(3) 0.029(4) 0.019(3) -0.001(3) -0.006(3) -0.002(4)
C20 0.022(4) 0.027(4) 0.031(4) 0.007(3) 0.006(3) 0.004(3)
C21 0.023(4) 0.018(4) 0.032(4) 0.000(3) -0.003(3) -0.001(3)
N1 0.017(3) 0.012(3) 0.030(3) -0.001(2) 0.003(2) 0.002(2)
C22 0.021(3) 0.013(4) 0.024(4) -0.006(3) 0.002(3) 0.000(3)
C23 0.023(4) 0.015(4) 0.025(4) -0.002(3) -0.003(3) 0.000(3)
C24 0.019(4) 0.028(4) 0.026(4) 0.001(3) 0.001(3) 0.003(3)
C25 0.036(5) 0.038(5) 0.035(5) 0.002(4) 0.006(4) 0.005(4)
C26 0.015(3) 0.015(3) 0.029(4) -0.005(3) 0.003(3) -0.004(3)
C27 0.018(3) 0.017(4) 0.025(4) -0.002(3) -0.001(3) 0.000(3)
C28 0.035(4) 0.014(4) 0.031(4) -0.002(3) 0.013(3) -0.001(3)
C29 0.052(5) 0.019(4) 0.038(4) 0.002(3) 0.016(4) -0.001(4)
C30 0.029(4) 0.008(3) 0.024(3) -0.002(3) -0.001(3) 0.001(3)
C31 0.027(4) 0.012(3) 0.032(4) -0.005(3) 0.001(3) 0.000(3)
C32 0.028(4) 0.014(3) 0.032(4) 0.000(3) -0.002(3) 0.002(3)
C33 0.026(4) 0.027(4) 0.044(5) -0.001(4) -0.003(3) 0.006(3)
C34 0.020(3) 0.017(3) 0.020(3) 0.001(4) -0.009(4) -0.001(2)
C35 0.019(3) 0.023(3) 0.023(4) -0.003(3) 0.003(3) -0.001(3)
C36 0.020(4) 0.025(4) 0.030(4) -0.001(3) -0.002(3) -0.003(3)
C37 0.024(4) 0.044(5) 0.031(4) 0.002(4) -0.005(3) -0.004(4)

loop_
_atom_type_symbol
_atom_type_description
_atom_type_scat_dispersion_real
_atom_type_scat_dispersion_imag
_atom_type_scat_source
C C 0.0033 0.0016 'International Tables Vol C Tables 4.2.6.8 and 6.1.1.4'
H H 0.0000 0.0000 'International Tables Vol C Tables 4.2.6.8 and 6.1.1.4'
N N 0.0061 0.0033 'International Tables Vol C Tables 4.2.6.8 and 6.1.1.4'
Cl Cl 0.1484 0.1585 'International Tables Vol C Tables 4.2.6.8 and 6.1.1.4'
Os Os -1.2165 7.6030 'International Tables Vol C Tables 4.2.6.8 and 6.1.1.4'

loop_
_geom_angle_atom_site_label_1
_geom_angle_atom_site_label_2
_geom_angle_atom_site_label_3
_geom_angle
C1 Os1 C7 79.5(3)
C1 Os1 C11 117.8(3)
C7 Os1 C11 97.7(3)
C1 Os1 C10 80.7(3)
C7 Os1 C10 81.1(2)
C11 Os1 C10 38.5(2)
C1 Os1 C6 118.2(3)
C7 Os1 C6 38.7(2)
C11 Os1 C6 80.6(2)
C10 Os1 C6 88.8(2)
C1 Os1 Cl1 89.43(18)
C7 Os1 Cl1 92.93(19)
C11 Os1 Cl1 152.06(19)
C10 Os1 Cl1 169.26(19)
C6 Os1 Cl1 92.13(18)
C1 Os1 Cl2 91.01(17)
C7 Os1 Cl2 170.47(19)
C11 Os1 Cl2 87.64(18)
C10 Os1 Cl2 98.60(17)
C6 Os1 Cl2 150.71(19)
Cl1 Os1 Cl2 85.80(5)
C1 Os1 Os2 127.54(17)
C7 Os1 Os2 131.16(18)
C11 Os1 Os2 100.72(18)
C10 Os1 Os2 136.20(18)
C6 Os1 Os2 101.18(19)
Cl1 Os1 Os2 54.00(4)
Cl2 Os1 Os2 54.68(4)
C1 Os1 H1 154.0
C7 Os1 H1 120.7
C11 Os1 H1 77.9
C10 Os1 H1 116.3
C6 Os1 H1 83.2
Cl1 Os1 H1 74.4
Cl2 Os1 H1 68.0
Os2 Os1 H1 27.1
C18 Os2 C15 81.0(3)
C18 Os2 C19 39.1(3)
C15 Os2 C19 89.5(3)
C18 Os2 C14 96.7(3)
C15 Os2 C14 38.6(2)
C19 Os2 C14 80.0(2)
C18 Os2 Cl3 81.8(2)
C15 Os2 Cl3 82.85(17)
C19 Os2 Cl3 120.70(19)
C14 Os2 Cl3 119.98(17)
C18 Os2 Cl1 167.8(2)
C15 Os2 Cl1 97.5(2)
C19 Os2 Cl1 153.04(19)
C14 Os2 Cl1 89.33(16)
Cl3 Os2 Cl1 86.09(6)
C18 Os2 Cl2 93.7(2)
C15 Os2 Cl2 169.67(19)
C19 Os2 Cl2 91.93(18)
C14 Os2 Cl2 151.58(18)
Cl3 Os2 Cl2 87.63(5)
Cl1 Os2 Cl2 85.79(6)
C18 Os2 Os1 133.83(19)
C15 Os2 Os1 135.1(2)
C19 Os2 Os1 103.19(18)
C14 Os2 Os1 100.81(17)
Cl3 Os2 Os1 122.96(4)
Cl1 Os2 Os1 54.37(4)
Cl2 Os2 Os1 54.29(4)
C18 Os2 H1 111.2
C15 Os2 H1 118.4
C19 Os2 H1 73.6
C14 Os2 H1 79.8
Cl3 Os2 H1 155.9
Cl1 Os2 H1 80.2
Cl2 Os2 H1 71.7
Os1 Os2 H1 33.8
Os2 Cl1 Os1 71.63(5)
Os1 Cl2 Os2 71.03(4)
C2 C1 C5 103.9(7)
C2 C1 Os1 132.1(5)
C5 C1 Os1 123.8(5)
C1 C2 C3 111.7(7)
C1 C2 H2 127(4)
C3 C2 H2 121(4)
C4 C3 C2 107.8(7)
C4 C3 H3 127(5)
C2 C3 H3 121(5)
C3 C4 C5 108.5(8)
C3 C4 H4 130(5)
C5 C4 H4 121(5)
C4 C5 C1 108.1(7)
C4 C5 H5A 117(7)
C1 C5 H5A 114(7)
C4 C5 H5B 123(6)
C1 C5 H5B 111(5)
H5A C5 H5B 81(7)
C7 C6 C13 123.3(6)
C7 C6 Os1 69.5(4)
C13 C6 Os1 114.6(4)
C7 C6 H6 118(5)
C13 C6 H6 116(5)
Os1 C6 H6 99(5)
C6 C7 C8 122.1(6)
C6 C7 Os1 71.8(4)
C8 C7 Os1 112.9(4)
C6 C7 H7 120(4)
C8 C7 H7 116(4)
Os1 C7 H7 101(4)
C7 C8 C9 112.1(5)
C7 C8 H8A 109.2
C9 C8 H8A 109.2
C7 C8 H8B 109.2
C9 C8 H8B 109.2
H8A C8 H8B 107.9
C10 C9 C8 112.4(5)
C10 C9 H9A 109.1
C8 C9 H9A 109.1
C10 C9 H9B 109.1
C8 C9 H9B 109.1
H9A C9 H9B 107.9
C11 C10 C9 123.7(6)
C11 C10 Os1 70.6(3)
C9 C10 Os1 114.6(4)
C11 C10 H10 111(3)
C9 C10 H10 117(3)
Os1 C10 H10 110(4)
C10 C11 C12 122.3(6)
C10 C11 Os1 70.9(4)
C12 C11 Os1 112.5(4)
C10 C11 H11 113(4)
C12 C11 H11 120(4)
Os1 C11 H11 105(4)
C13 C12 C11 112.4(5)
C13 C12 H12A 109.1
C11 C12 H12A 109.1
C13 C12 H12B 109.1
C11 C12 H12B 109.1
H12A C12 H12B 107.9
C6 C13 C12 112.5(5)
C6 C13 H13A 109.1
C12 C13 H13A 109.1
C6 C13 H13B 109.1
C12 C13 H13B 109.1
H13A C13 H13B 107.8
C15 C14 C21 125.4(6)
C15 C14 Os2 69.8(3)
C21 C14 Os2 113.6(4)
C15 C14 H14 120(4)
C21 C14 H14 108(4)
Os2 C14 H14 115(4)
C14 C15 C16 121.9(6)
C14 C15 Os2 71.6(3)
C16 C15 Os2 114.8(5)
C14 C15 H15 109(4)
C16 C15 H15 120(4)
Os2 C15 H15 109(4)
C15 C16 C17 111.7(5)
C15 C16 H16A 109.3
C17 C16 H16A 109.3
C15 C16 H16B 109.3
C17 C16 H16B 109.3
H16A C16 H16B 107.9
C18 C17 C16 111.8(6)
C18 C17 H17A 109.3
C16 C17 H17A 109.3
C18 C17 H17B 109.3
C16 C17 H17B 109.3
H17A C17 H17B 107.9
C19 C18 C17 122.5(7)
C19 C18 Os2 72.9(4)
C17 C18 Os2 114.4(5)
C19 C18 H18 113(4)
C17 C18 H18 116(4)
Os2 C18 H18 109(4)
C18 C19 C20 121.9(6)
C18 C19 Os2 68.1(4)
C20 C19 Os2 115.2(4)
C18 C19 H19 109(5)
C20 C19 H19 124(5)
Os2 C19 H19 104(5)
C19 C20 C21 110.5(5)
C19 C20 H20A 109.5
C21 C20 H20A 109.5
C19 C20 H20B 109.5
C21 C20 H20B 109.5
H20A C20 H20B 108.1
C14 C21 C20 112.2(5)
C14 C21 H21A 109.2
C20 C21 H21A 109.2
C14 C21 H21B 109.2
C20 C21 H21B 109.2
H21A C21 H21B 107.9
C22 N1 C30 110.8(4)
C22 N1 C34 111.7(5)
C30 N1 C34 106.4(4)
C22 N1 C26 106.1(5)
C30 N1 C26 110.6(4)
C34 N1 C26 111.3(5)
N1 C22 C23 116.9(5)
N1 C22 H22A 108.1
C23 C22 H22A 108.1
N1 C22 H22B 108.1
C23 C22 H22B 108.1
H22A C22 H22B 107.3
C22 C23 C24 108.7(5)
C22 C23 H23A 109.9
C24 C23 H23A 109.9
C22 C23 H23B 109.9
C24 C23 H23B 109.9
H23A C23 H23B 108.3
C25 C24 C23 112.3(6)
C25 C24 H24A 109.1
C23 C24 H24A 109.1
C25 C24 H24B 109.1
C23 C24 H24B 109.1
H24A C24 H24B 107.9
C24 C25 H25A 109.5
C24 C25 H25B 109.5
H25A C25 H25B 109.5
C24 C25 H25C 109.5
H25A C25 H25C 109.5
H25B C25 H25C 109.5
C27 C26 N1 117.7(5)
C27 C26 H26A 107.9
N1 C26 H26A 107.9
C27 C26 H26B 107.9
N1 C26 H26B 107.9
H26A C26 H26B 107.2
C26 C27 C28 110.4(5)
C26 C27 H27A 109.6
C28 C27 H27A 109.6
C26 C27 H27B 109.6
C28 C27 H27B 109.6
H27A C27 H27B 108.1
C29 C28 C27 112.7(5)
C29 C28 H28A 109.1
C27 C28 H28A 109.1
C29 C28 H28B 109.1
C27 C28 H28B 109.1
H28A C28 H28B 107.8
C28 C29 H29A 109.5
C28 C29 H29B 109.5
H29A C29 H29B 109.5
C28 C29 H29C 109.5
H29A C29 H29C 109.5
H29B C29 H29C 109.5
C31 C30 N1 116.9(5)
C31 C30 H30A 108.1
N1 C30 H30A 108.1
C31 C30 H30B 108.1
N1 C30 H30B 108.1
H30A C30 H30B 107.3
C30 C31 C32 109.8(5)
C30 C31 H31A 109.7
C32 C31 H31A 109.7
C30 C31 H31B 109.7
C32 C31 H31B 109.7
H31A C31 H31B 108.2
C33 C32 C31 112.1(5)
C33 C32 H32A 109.2
C31 C32 H32A 109.2
C33 C32 H32B 109.2
C31 C32 H32B 109.2
H32A C32 H32B 107.9
C32 C33 H33A 109.5
C32 C33 H33B 109.5
H33A C33 H33B 109.5
C32 C33 H33C 109.5
H33A C33 H33C 109.5
H33B C33 H33C 109.5
C35 C34 N1 116.1(5)
C35 C34 H34A 108.3
N1 C34 H34A 108.3
C35 C34 H34B 108.3
N1 C34 H34B 108.3
H34A C34 H34B 107.4
C34 C35 C36 110.6(5)
C34 C35 H35A 109.5
C36 C35 H35A 109.5
C34 C35 H35B 109.5
C36 C35 H35B 109.5
H35A C35 H35B 108.1
C37 C36 C35 112.9(5)
C37 C36 H36A 109.0
C35 C36 H36A 109.0
C37 C36 H36B 109.0
C35 C36 H36B 109.0
H36A C36 H36B 107.8
C36 C37 H37A 109.5
C36 C37 H37B 109.5
H37A C37 H37B 109.5
C36 C37 H37C 109.5
H37A C37 H37C 109.5
H37B C37 H37C 109.5

loop_
_geom_bond_atom_site_label_1
_geom_bond_atom_site_label_2
_geom_bond_distance
Os1 C1 2.089(7)
Os1 C7 2.113(7)
Os1 C11 2.134(6)
Os1 C10 2.138(6)
Os1 C6 2.143(6)
Os1 Cl1 2.4522(17)
Os1 Cl2 2.4585(16)
Os1 Os2 2.8633(5)
Os1 H1 1.8238
Os2 C18 2.072(8)
Os2 C15 2.116(5)
Os2 C19 2.135(6)
Os2 C14 2.139(6)
Os2 Cl3 2.4292(14)
Os2 Cl1 2.4409(18)
Os2 Cl2 2.4703(15)
Os2 H1 1.4911
C1 C2 1.370(9)
C1 C5 1.506(10)
C2 C3 1.472(10)
C2 H2 0.91(5)
C3 C4 1.354(11)
C3 H3 0.92(7)
C4 C5 1.451(11)
C4 H4 0.92(7)
C5 H5A 0.76(7)
C5 H5B 0.84(7)
C6 C7 1.410(9)
C6 C13 1.517(8)
C6 H6 0.992(10)
C7 C8 1.514(8)
C7 H7 0.994(10)
C8 C9 1.553(8)
C8 H8A 0.9900
C8 H8B 0.9900
C9 C10 1.502(8)
C9 H9A 0.9900
C9 H9B 0.9900
C10 C11 1.409(9)
C10 H10 0.993(10)
C11 C12 1.526(8)
C11 H11 0.993(10)
C12 C13 1.524(9)
C12 H12A 0.9900
C12 H12B 0.9900
C13 H13A 0.9900
C13 H13B 0.9900
C14 C15 1.408(8)
C14 C21 1.483(8)
C14 H14 0.92(7)
C15 C16 1.508(9)
C15 H15 0.94(5)
C16 C17 1.545(9)
C16 H16A 0.9900
C16 H16B 0.9900
C17 C18 1.502(9)
C17 H17A 0.9900
C17 H17B 0.9900
C18 C19 1.407(9)
C18 H18 0.994(10)
C19 C20 1.534(9)
C19 H19 0.89(7)
C20 C21 1.553(9)
C20 H20A 0.9900
C20 H20B 0.9900
C21 H21A 0.9900
C21 H21B 0.9900
N1 C22 1.508(7)
N1 C30 1.514(7)
N1 C34 1.515(7)
N1 C26 1.518(7)
C22 C23 1.514(8)
C22 H22A 0.9900
C22 H22B 0.9900
C23 C24 1.522(8)
C23 H23A 0.9900
C23 H23B 0.9900
C24 C25 1.509(8)
C24 H24A 0.9900
C24 H24B 0.9900
C25 H25A 0.9800
C25 H25B 0.9800
C25 H25C 0.9800
C26 C27 1.512(9)
C26 H26A 0.9900
C26 H26B 0.9900
C27 C28 1.523(8)
C27 H27A 0.9900
C27 H27B 0.9900
C28 C29 1.507(8)
C28 H28A 0.9900
C28 H28B 0.9900
C29 H29A 0.9800
C29 H29B 0.9800
C29 H29C 0.9800
C30 C31 1.501(7)
C30 H30A 0.9900
C30 H30B 0.9900
C31 C32 1.529(8)
C31 H31A 0.9900
C31 H31B 0.9900
C32 C33 1.514(8)
C32 H32A 0.9900
C32 H32B 0.9900
C33 H33A 0.9800
C33 H33B 0.9800
C33 H33C 0.9800
C34 C35 1.504(7)
C34 H34A 0.9900
C34 H34B 0.9900
C35 C36 1.514(8)
C35 H35A 0.9900
C35 H35B 0.9900
C36 C37 1.505(8)
C36 H36A 0.9900
C36 H36B 0.9900
C37 H37A 0.9800
C37 H37B 0.9800
C37 H37C 0.9800
